data_8100829
loop_
_publ_author_name
'Yu, Shu-Yuan'
'Lu, Jia-Xing'
'Shan, Yong-Kui'
'He, Ming-Yuan'
'Dai, Li-Yi'

_publ_section_title
;
Crystal structure of tetrapotassium dihydrogen tetratungsteno heptamolybdeno 
mononickel monoaquasilicate hydrate, K~4~H~2~[SiW~4~Mo~7~Ni(H~2~O)O~39~] 
&#x00B7; 13H~2~O
;
_journal_issue 4
_journal_name_full 'Zeitschrift f\"ur Kristallographie - New Crystal Structures'
_journal_page_first 449
_journal_page_last 450
_journal_volume 217
_journal_year 2002
_chemical_formula_structural 'K4 H2 [SiW4 Mo7 Ni(H2 O)O39] &#x00B7; 13H2 O'
_chemical_formula_sum 'H30 K4 Mo7 Ni O53 Si W4'
_chemical_formula_weight 2498.18
_space_group_IT_number 128
_symmetry_cell_setting tetragonal
_symmetry_space_group_name_Hall '-P 4 2n'
_symmetry_space_group_name_H-M 'P 4/m n c'
_cell_angle_alpha 90.00
_cell_angle_beta 90.00
_cell_angle_gamma 90.00
_cell_formula_units_Z 2
_cell_length_a 14.105(5)
_cell_length_b 14.105(5)
_cell_length_c 12.476(7)
_cell_measurement_temperature 293(2)
_cell_volume 2482.3(19)
_diffrn_ambient_temperature 293(2)
_exptl_crystal_density_diffrn 3.342
_cod_original_formula_sum 'H30 K4 Mo7 Ni1 O53 Si1 W4'
_cod_database_code 8100829

loop_
_symmetry_equiv_pos_as_xyz
'x, y, z'
'-x, -y, z'
'-y, x, z'
'y, -x, z'
'-x+1/2, y+1/2, -z+1/2'
'x+1/2, -y+1/2, -z+1/2'
'y+1/2, x+1/2, -z+1/2'
'-y+1/2, -x+1/2, -z+1/2'
'-x, -y, -z'
'x, y, -z'
'y, -x, -z'
'-y, x, -z'
'x-1/2, -y-1/2, z-1/2'
'-x-1/2, y-1/2, z-1/2'
'-y-1/2, -x-1/2, z-1/2'
'y-1/2, x-1/2, z-1/2'

loop_
_atom_site_label
_atom_site_type_symbol
_atom_site_fract_x
_atom_site_fract_y
_atom_site_fract_z
_atom_site_U_iso_or_equiv
_atom_site_adp_type
_atom_site_occupancy
_atom_site_symmetry_multiplicity
_atom_site_calc_flag
_atom_site_refinement_flags
_atom_site_disorder_assembly
_atom_site_disorder_group
W1 W 0.13774(6) 0.10946(6) 0.20020(6) 0.0361(4) Uani 0.33 16 d P . .
Mo1 Mo 0.13774(6) 0.10946(6) 0.20020(6) 0.0361(4) Uani 0.58 16 d P . .
Ni1 Ni 0.13774(6) 0.10946(6) 0.20020(6) 0.0361(4) Uani 0.08 16 d P . .
W2 W 0.24610(7) -0.02723(8) 0.0000 0.0326(4) Uani 0.33 8 d SP . .
Mo2 Mo 0.24610(7) -0.02723(8) 0.0000 0.0326(4) Uani 0.59 8 d SP . .
Ni2 Ni 0.24610(7) -0.02723(8) 0.0000 0.0326(4) Uani 0.08 8 d SP . .
Si1 Si 0.0000 0.0000 0.0000 0.0179(15) Uani 1 2 d S . .
K1 K 0.2966(4) 0.2436(4) 0.0000 0.0569(13) Uani 1 8 d S . .
O1 O 0.0100(10) 0.0941(10) 0.0757(12) 0.024(3) Uani 0.50 16 d P . .
O2 O 0.2334(12) 0.0695(8) 0.1053(10) 0.093(5) Uani 1 16 d . . .
O3 O 0.1283(11) -0.0151(8) 0.2546(13) 0.092(5) Uani 1 16 d . . .
O4 O 0.1179(7) 0.2112(11) 0.1041(10) 0.087(5) Uani 1 16 d . . .
O5 O 0.3668(10) -0.0397(13) 0.0000 0.067(5) Uani 1 8 d S . .
O6 O 0.2017(8) 0.1593(9) 0.2962(8) 0.067(4) Uani 1 16 d . . .
O7 O 0.320(3) 0.4449(19) 0.0000 0.134(10) Uani 1 8 d S . .
O8 O 0.4122(10) 0.0878(10) 0.2500 0.154(14) Uani 1 8 d S . .
O9 O 0.5000 0.5000 0.053(4) 0.090(17) Uani 0.50 4 d SP . .
O10 O 0.1126(12) 0.3874(12) 0.2500 0.168(15) Uani 1 8 d S . .

loop_
_atom_site_aniso_label
_atom_site_aniso_U_11
_atom_site_aniso_U_22
_atom_site_aniso_U_33
_atom_site_aniso_U_23
_atom_site_aniso_U_13
_atom_site_aniso_U_12
W1 0.0392(5) 0.0452(6) 0.0239(5) -0.0035(3) -0.0052(3) -0.0149(4)
Mo1 0.0392(5) 0.0452(6) 0.0239(5) -0.0035(3) -0.0052(3) -0.0149(4)
Ni1 0.0392(5) 0.0452(6) 0.0239(5) -0.0035(3) -0.0052(3) -0.0149(4)
W2 0.0182(6) 0.0403(7) 0.0394(7) 0.000 0.000 0.0037(4)
Mo2 0.0182(6) 0.0403(7) 0.0394(7) 0.000 0.000 0.0037(4)
Ni2 0.0182(6) 0.0403(7) 0.0394(7) 0.000 0.000 0.0037(4)
Si1 0.016(2) 0.016(2) 0.022(4) 0.000 0.000 0.000
K1 0.067(3) 0.069(3) 0.034(2) 0.000 0.000 -0.030(3)
O1 0.023(7) 0.020(7) 0.029(7) 0.002(6) -0.002(6) -0.004(6)
O2 0.170(14) 0.044(6) 0.065(8) -0.004(6) 0.079(9) 0.002(7)
O3 0.138(12) 0.038(6) 0.100(9) -0.012(6) 0.089(9) -0.012(7)
O4 0.038(6) 0.141(12) 0.080(8) 0.079(9) 0.014(6) 0.012(7)
O5 0.033(7) 0.074(11) 0.093(13) 0.000 0.000 0.006(7)
O6 0.076(8) 0.095(9) 0.029(5) -0.013(5) -0.004(5) -0.049(7)
O7 0.21(3) 0.099(18) 0.094(17) 0.000 0.000 0.00(2)
O8 0.088(10) 0.088(10) 0.29(4) -0.090(17) -0.090(17) 0.029(13)
O9 0.11(3) 0.11(3) 0.04(3) 0.000 0.000 0.000
O10 0.160(19) 0.160(19) 0.18(3) -0.10(2) -0.10(2) 0.09(2)

loop_
_geom_bond_atom_site_label_1
_geom_bond_atom_site_label_2
_geom_bond_distance
_geom_bond_site_symmetry_2
_geom_bond_publ_flag
W1 O6 1.656(9) . ?
W1 O3 1.877(12) 3 ?
W1 O2 1.881(11) . ?
W1 O3 1.888(12) . ?
W1 O4 1.891(11) . ?
W1 O1 2.373(15) 4 ?
W1 O1 2.389(14) . ?
W1 K1 3.852(4) . ?
W2 O5 1.712(14) . ?
W2 O4 1.888(11) 11 ?
W2 O4 1.888(11) 4 ?
W2 O2 1.903(11) . ?
W2 O2 1.903(11) 10 ?
W2 O1 2.355(14) 11 ?
W2 O1 2.355(14) 4 ?
W2 K1 3.800(6) 11 ?
W2 K1 3.885(5) . ?
Si1 O1 1.635(15) 4 ?
Si1 O1 1.635(15) . ?
Si1 O1 1.635(15) 9 ?
Si1 O1 1.635(15) 11 ?
Si1 O1 1.635(15) 10 ?
Si1 O1 1.635(15) 12 ?
Si1 O1 1.635(15) 2 ?
Si1 O1 1.635(15) 3 ?
K1 O6 2.729(9) 8 ?
K1 O6 2.729(9) 15_665 ?
K1 O7 2.86(3) . ?
K1 O4 2.872(11) 10 ?
K1 O4 2.872(11) . ?
K1 O2 2.925(12) 10 ?
K1 O2 2.925(12) . ?
K1 Ni2 3.800(6) 3 ?
K1 Mo2 3.800(6) 3 ?
K1 W2 3.800(6) 3 ?
K1 W1 3.852(4) 10 ?
K1 Mo1 3.852(4) 10 ?
O1 Ni2 2.355(14) 3 ?
O1 Mo2 2.355(14) 3 ?
O1 W2 2.355(14) 3 ?
O1 Ni1 2.373(15) 3 ?
O1 W1 2.373(15) 3 ?
O1 Mo1 2.373(15) 3 ?
O3 Ni1 1.877(12) 4 ?
O3 Mo1 1.877(12) 4 ?
O3 W1 1.877(12) 4 ?
O4 Ni2 1.888(11) 3 ?
O4 Mo2 1.888(11) 3 ?
O4 W2 1.888(11) 3 ?
